data_4025231
loop_
_publ_author_name
'Christopher J. Adams'
'Rosenildo C. da Costa'
'Ruth Edge'
'Dennis H. Evans'
'Matthew F. Hood'

_publ_section_title
;
 On the Causes of Potential Inversion in 1,2,4,5-Tetrakis(amino)benzenes
;
_journal_name_full 'Journal of Organic Chemistry'
_journal_page_first 1168
_journal_page_last 1178
_journal_paper_doi 10.1021/jo902411b
_journal_volume 75
_journal_year 2010
_chemical_formula_moiety 'C26 H42 N4'
_chemical_formula_sum 'C26 H42 N4'
_chemical_formula_weight 410.64
_chemical_name_common Tetrakis(piperidylamino)benzene
_chemical_name_systematic
; 
 ? 
;
_space_group_IT_number 14
_symmetry_cell_setting monoclinic
_symmetry_space_group_name_Hall '-P 2ybc'
_symmetry_space_group_name_H-M 'P 1 21/c 1'
_atom_sites_solution_hydrogens geom
_atom_sites_solution_primary direct
_atom_sites_solution_secondary difmap
_audit_creation_method SHELXL-97
_cell_angle_alpha 90.00
_cell_angle_beta 117.338(4)
_cell_angle_gamma 90.00
_cell_formula_units_Z 2
_cell_length_a 12.5482(10)
_cell_length_b 8.0967(7)
_cell_length_c 13.0553(11)
_cell_measurement_reflns_used 6001
_cell_measurement_temperature 100(2)
_cell_measurement_theta_max 32.94
_cell_measurement_theta_min 3.07
_cell_volume 1178.26(18)
_computing_cell_refinement 'Bruker Apex II'
_computing_data_collection 'Bruker APEX II'
_computing_data_reduction 'Bruker SAINT'
_computing_molecular_graphics 'Bruker ShelXTL'
_computing_structure_refinement 'SHELXL-97 (Sheldrick, 1997)'
_computing_structure_solution 'SHELXS-97 (Sheldrick, 1990)'
_diffrn_ambient_temperature 100(2)
_diffrn_measured_fraction_theta_full 1.000
_diffrn_measured_fraction_theta_max 0.800
_diffrn_measurement_device_type 'CCD area detector'
_diffrn_measurement_method 'omega scans'
_diffrn_radiation_monochromator graphite
_diffrn_radiation_source 'fine-focus sealed tube'
_diffrn_radiation_type MoK\a
_diffrn_radiation_wavelength 0.71073
_diffrn_reflns_av_R_equivalents 0.0337
_diffrn_reflns_av_sigmaI/netI 0.0312
_diffrn_reflns_limit_h_max 12
_diffrn_reflns_limit_h_min -19
_diffrn_reflns_limit_k_max 11
_diffrn_reflns_limit_k_min -11
_diffrn_reflns_limit_l_max 18
_diffrn_reflns_limit_l_min -17
_diffrn_reflns_number 19600
_diffrn_reflns_theta_full 27.50
_diffrn_reflns_theta_max 33.14
_diffrn_reflns_theta_min 1.83
_exptl_absorpt_coefficient_mu 0.069
_exptl_absorpt_correction_T_max 0.7467
_exptl_absorpt_correction_T_min 0.6907
_exptl_absorpt_correction_type multi-scan
_exptl_absorpt_process_details SADABS-2008/1
_exptl_crystal_colour colourless
_exptl_crystal_density_diffrn 1.157
_exptl_crystal_density_method 'not measured'
_exptl_crystal_description plate
_exptl_crystal_F_000 452
_exptl_crystal_size_max 0.37
_exptl_crystal_size_mid 0.26
_exptl_crystal_size_min 0.07
_refine_diff_density_max 0.455
_refine_diff_density_min -0.227
_refine_diff_density_rms 0.050
_refine_ls_extinction_method none
_refine_ls_goodness_of_fit_ref 1.062
_refine_ls_hydrogen_treatment constr
_refine_ls_matrix_type full
_refine_ls_number_parameters 136
_refine_ls_number_reflns 3597
_refine_ls_number_restraints 0
_refine_ls_restrained_S_all 1.062
_refine_ls_R_factor_all 0.0628
_refine_ls_R_factor_gt 0.0472
_refine_ls_shift/su_max 0.000
_refine_ls_shift/su_mean 0.000
_refine_ls_structure_factor_coef Fsqd
_refine_ls_weighting_details 'calc w=1/[\s^2^(Fo^2^)+(0.0602P)^2^+0.3728P] where P=(Fo^2^+2Fc^2^)/3'
_refine_ls_weighting_scheme calc
_refine_ls_wR_factor_gt 0.1188
_refine_ls_wR_factor_ref 0.1268
_reflns_number_gt 2879
_reflns_number_total 3597
_reflns_threshold_expression >2sigma(I)
_cod_data_source_file jo902411b_si_005.cif
_cod_data_source_block 4
_cod_depositor_comments
;
The following automatic conversions were performed:

'_symmetry_cell_setting' value 'Monoclinic' changed to 'monoclinic'
according to the built-in table from CIF Core dictionary named
'cif_core.dic' version 2.4.1 from 2010-06-29.

Automatic conversion script
Id: cif_fix_values 1646 2011-03-28 12:23:43Z adriana 
;
_cod_original_cell_volume 1178.26(17)
_cod_database_code 4025231

loop_
_symmetry_equiv_pos_as_xyz
'x, y, z'
'-x, y+1/2, -z+1/2'
'-x, -y, -z'
'x, -y-1/2, z-1/2'

loop_
_atom_site_label
_atom_site_type_symbol
_atom_site_fract_x
_atom_site_fract_y
_atom_site_fract_z
_atom_site_U_iso_or_equiv
_atom_site_adp_type
_atom_site_occupancy
_atom_site_symmetry_multiplicity
_atom_site_calc_flag
_atom_site_refinement_flags
_atom_site_disorder_assembly
_atom_site_disorder_group
C15 C 0.74277(9) 0.32774(14) 0.44822(10) 0.0187(2) Uani 1 1 d . . .
H15A H 0.7224 0.2136 0.4600 0.022 Uiso 1 1 calc R . .
H15B H 0.7866 0.3807 0.5248 0.022 Uiso 1 1 calc R . .
C14 C 0.82250(10) 0.32337(17) 0.38868(11) 0.0251(3) Uani 1 1 d . . .
H14A H 0.8952 0.2571 0.4353 0.030 Uiso 1 1 calc R . .
H14B H 0.8482 0.4370 0.3826 0.030 Uiso 1 1 calc R . .
C13 C 0.75529(10) 0.24819(16) 0.26831(11) 0.0247(3) Uani 1 1 d . . .
H13A H 0.8052 0.2572 0.2278 0.030 Uiso 1 1 calc R . .
H13B H 0.7402 0.1296 0.2749 0.030 Uiso 1 1 calc R . .
C12 C 0.63635(10) 0.33689(14) 0.19887(10) 0.0204(2) Uani 1 1 d . . .
H12A H 0.5900 0.2788 0.1247 0.024 Uiso 1 1 calc R . .
H12B H 0.6519 0.4509 0.1817 0.024 Uiso 1 1 calc R . .
C11 C 0.56302(9) 0.34256(13) 0.26511(9) 0.0164(2) Uani 1 1 d . . .
H11A H 0.4883 0.4057 0.2202 0.020 Uiso 1 1 calc R . .
H11B H 0.5406 0.2289 0.2756 0.020 Uiso 1 1 calc R . .
C3 C 0.56564(9) 0.46063(12) 0.43904(9) 0.0136(2) Uani 1 1 d . . .
C2 C 0.45239(9) 0.39270(13) 0.40866(9) 0.0145(2) Uani 1 1 d . . .
H2A H 0.4191 0.3192 0.3449 0.017 Uiso 1 1 calc R . .
C1 C 0.38585(9) 0.42751(12) 0.46742(9) 0.0139(2) Uani 1 1 d . . .
C10 C 0.20842(9) 0.28554(14) 0.31967(9) 0.0169(2) Uani 1 1 d . . .
H10A H 0.2524 0.1897 0.3107 0.020 Uiso 1 1 calc R . .
H10B H 0.2042 0.3717 0.2642 0.020 Uiso 1 1 calc R . .
C9 C 0.08158(9) 0.23287(14) 0.29389(10) 0.0192(2) Uani 1 1 d . . .
H9A H 0.0361 0.3303 0.2981 0.023 Uiso 1 1 calc R . .
H9B H 0.0397 0.1875 0.2147 0.023 Uiso 1 1 calc R . .
C8 C 0.08533(9) 0.10261(14) 0.37989(10) 0.0187(2) Uani 1 1 d . . .
H8A H 0.1235 0.0006 0.3705 0.022 Uiso 1 1 calc R . .
H8B H 0.0027 0.0752 0.3653 0.022 Uiso 1 1 calc R . .
C7 C 0.15670(10) 0.16892(14) 0.50248(10) 0.0191(2) Uani 1 1 d . . .
H7A H 0.1131 0.2628 0.5144 0.023 Uiso 1 1 calc R . .
H7B H 0.1649 0.0813 0.5585 0.023 Uiso 1 1 calc R . .
C6 C 0.28093(9) 0.22574(13) 0.52324(9) 0.0166(2) Uani 1 1 d . . .
H6A H 0.3242 0.2736 0.6015 0.020 Uiso 1 1 calc R . .
H6B H 0.3274 0.1295 0.5190 0.020 Uiso 1 1 calc R . .
N2 N 0.63183(7) 0.42043(11) 0.37811(8) 0.01464(19) Uani 1 1 d . . .
N1 N 0.27257(7) 0.34992(11) 0.43732(8) 0.01370(19) Uani 1 1 d . . .

loop_
_atom_site_aniso_label
_atom_site_aniso_U_11
_atom_site_aniso_U_22
_atom_site_aniso_U_33
_atom_site_aniso_U_23
_atom_site_aniso_U_13
_atom_site_aniso_U_12
C15 0.0143(5) 0.0199(5) 0.0192(5) -0.0024(4) 0.0053(4) 0.0035(4)
C14 0.0150(5) 0.0321(6) 0.0277(6) -0.0100(5) 0.0092(5) -0.0001(4)
C13 0.0203(5) 0.0293(6) 0.0273(6) -0.0093(5) 0.0133(5) -0.0013(5)
C12 0.0231(5) 0.0198(5) 0.0202(5) -0.0049(4) 0.0117(5) -0.0039(4)
C11 0.0150(5) 0.0159(5) 0.0168(5) -0.0034(4) 0.0059(4) -0.0021(4)
C3 0.0125(4) 0.0124(4) 0.0149(5) 0.0001(4) 0.0053(4) 0.0011(3)
C2 0.0129(4) 0.0128(4) 0.0150(5) -0.0017(4) 0.0041(4) -0.0007(4)
C1 0.0105(4) 0.0121(4) 0.0161(5) 0.0003(4) 0.0035(4) 0.0001(3)
C10 0.0145(4) 0.0185(5) 0.0144(5) -0.0015(4) 0.0039(4) -0.0029(4)
C9 0.0135(4) 0.0200(5) 0.0180(5) -0.0009(4) 0.0021(4) -0.0026(4)
C8 0.0151(5) 0.0169(5) 0.0217(5) -0.0021(4) 0.0064(4) -0.0039(4)
C7 0.0171(5) 0.0202(5) 0.0195(5) -0.0003(4) 0.0080(4) -0.0049(4)
C6 0.0151(5) 0.0156(5) 0.0158(5) 0.0013(4) 0.0044(4) -0.0010(4)
N2 0.0122(4) 0.0152(4) 0.0151(4) -0.0029(3) 0.0049(3) 0.0004(3)
N1 0.0113(4) 0.0137(4) 0.0137(4) -0.0009(3) 0.0037(3) -0.0022(3)

loop_
_atom_type_symbol
_atom_type_description
_atom_type_scat_dispersion_real
_atom_type_scat_dispersion_imag
_atom_type_scat_source
C C 0.0033 0.0016 'International Tables Vol C Tables 4.2.6.8 and 6.1.1.4'
H H 0.0000 0.0000 'International Tables Vol C Tables 4.2.6.8 and 6.1.1.4'
N N 0.0061 0.0033 'International Tables Vol C Tables 4.2.6.8 and 6.1.1.4'

loop_
_geom_angle_atom_site_label_1
_geom_angle_atom_site_label_2
_geom_angle_atom_site_label_3
_geom_angle
_geom_angle_site_symmetry_1
_geom_angle_site_symmetry_3
_geom_angle_publ_flag
N2 C15 C14 110.46(10) . . ?
N2 C15 H15A 109.6 . . ?
C14 C15 H15A 109.6 . . ?
N2 C15 H15B 109.6 . . ?
C14 C15 H15B 109.6 . . ?
H15A C15 H15B 108.1 . . ?
C15 C14 C13 110.64(9) . . ?
C15 C14 H14A 109.5 . . ?
C13 C14 H14A 109.5 . . ?
C15 C14 H14B 109.5 . . ?
C13 C14 H14B 109.5 . . ?
H14A C14 H14B 108.1 . . ?
C12 C13 C14 110.57(9) . . ?
C12 C13 H13A 109.5 . . ?
C14 C13 H13A 109.5 . . ?
C12 C13 H13B 109.5 . . ?
C14 C13 H13B 109.5 . . ?
H13A C13 H13B 108.1 . . ?
C13 C12 C11 110.97(10) . . ?
C13 C12 H12A 109.4 . . ?
C11 C12 H12A 109.4 . . ?
C13 C12 H12B 109.4 . . ?
C11 C12 H12B 109.4 . . ?
H12A C12 H12B 108.0 . . ?
N2 C11 C12 110.70(8) . . ?
N2 C11 H11A 109.5 . . ?
C12 C11 H11A 109.5 . . ?
N2 C11 H11B 109.5 . . ?
C12 C11 H11B 109.5 . . ?
H11A C11 H11B 108.1 . . ?
C2 C3 C1 118.33(9) . 3_666 ?
C2 C3 N2 121.82(9) . . ?
C1 C3 N2 119.85(9) 3_666 . ?
C1 C2 C3 123.34(9) . . ?
C1 C2 H2A 118.3 . . ?
C3 C2 H2A 118.3 . . ?
C2 C1 C3 118.32(9) . 3_666 ?
C2 C1 N1 121.88(9) . . ?
C3 C1 N1 119.78(9) 3_666 . ?
N1 C10 C9 110.22(9) . . ?
N1 C10 H10A 109.6 . . ?
C9 C10 H10A 109.6 . . ?
N1 C10 H10B 109.6 . . ?
C9 C10 H10B 109.6 . . ?
H10A C10 H10B 108.1 . . ?
C8 C9 C10 110.72(9) . . ?
C8 C9 H9A 109.5 . . ?
C10 C9 H9A 109.5 . . ?
C8 C9 H9B 109.5 . . ?
C10 C9 H9B 109.5 . . ?
H9A C9 H9B 108.1 . . ?
C9 C8 C7 109.45(9) . . ?
C9 C8 H8A 109.8 . . ?
C7 C8 H8A 109.8 . . ?
C9 C8 H8B 109.8 . . ?
C7 C8 H8B 109.8 . . ?
H8A C8 H8B 108.2 . . ?
C6 C7 C8 110.59(9) . . ?
C6 C7 H7A 109.5 . . ?
C8 C7 H7A 109.5 . . ?
C6 C7 H7B 109.5 . . ?
C8 C7 H7B 109.5 . . ?
H7A C7 H7B 108.1 . . ?
N1 C6 C7 111.14(8) . . ?
N1 C6 H6A 109.4 . . ?
C7 C6 H6A 109.4 . . ?
N1 C6 H6B 109.4 . . ?
C7 C6 H6B 109.4 . . ?
H6A C6 H6B 108.0 . . ?
C3 N2 C11 115.75(8) . . ?
C3 N2 C15 113.33(8) . . ?
C11 N2 C15 110.98(8) . . ?
C1 N1 C10 116.21(8) . . ?
C1 N1 C6 112.03(8) . . ?
C10 N1 C6 111.61(8) . . ?

loop_
_geom_bond_atom_site_label_1
_geom_bond_atom_site_label_2
_geom_bond_distance
_geom_bond_site_symmetry_2
_geom_bond_publ_flag
C15 N2 1.4727(13) . ?
C15 C14 1.5234(16) . ?
C15 H15A 0.9900 . ?
C15 H15B 0.9900 . ?
C14 C13 1.5278(17) . ?
C14 H14A 0.9900 . ?
C14 H14B 0.9900 . ?
C13 C12 1.5239(17) . ?
C13 H13A 0.9900 . ?
C13 H13B 0.9900 . ?
C12 C11 1.5257(15) . ?
C12 H12A 0.9900 . ?
C12 H12B 0.9900 . ?
C11 N2 1.4661(13) . ?
C11 H11A 0.9900 . ?
C11 H11B 0.9900 . ?
C3 C2 1.4005(14) . ?
C3 C1 1.4140(14) 3_666 ?
C3 N2 1.4266(13) . ?
C2 C1 1.3976(14) . ?
C2 H2A 0.9500 . ?
C1 C3 1.4141(14) 3_666 ?
C1 N1 1.4340(13) . ?
C10 N1 1.4640(13) . ?
C10 C9 1.5285(15) . ?
C10 H10A 0.9900 . ?
C10 H10B 0.9900 . ?
C9 C8 1.5253(16) . ?
C9 H9A 0.9900 . ?
C9 H9B 0.9900 . ?
C8 C7 1.5282(15) . ?
C8 H8A 0.9900 . ?
C8 H8B 0.9900 . ?
C7 C6 1.5254(15) . ?
C7 H7A 0.9900 . ?
C7 H7B 0.9900 . ?
C6 N1 1.4738(13) . ?
C6 H6A 0.9900 . ?
C6 H6B 0.9900 . ?

loop_
_geom_torsion_atom_site_label_1
_geom_torsion_atom_site_label_2
_geom_torsion_atom_site_label_3
_geom_torsion_atom_site_label_4
_geom_torsion
_geom_torsion_site_symmetry_1
_geom_torsion_site_symmetry_2
_geom_torsion_site_symmetry_3
_geom_torsion_site_symmetry_4
_geom_torsion_publ_flag
N2 C15 C14 C13 -57.02(13) . . . . ?
C15 C14 C13 C12 53.23(14) . . . . ?
C14 C13 C12 C11 -52.76(13) . . . . ?
C13 C12 C11 N2 56.21(12) . . . . ?
C1 C3 C2 C1 -1.21(17) 3_666 . . . ?
N2 C3 C2 C1 179.07(9) . . . . ?
C3 C2 C1 C3 1.21(17) . . . 3_666 ?
C3 C2 C1 N1 -177.08(9) . . . . ?
N1 C10 C9 C8 -58.04(12) . . . . ?
C10 C9 C8 C7 55.72(12) . . . . ?
C9 C8 C7 C6 -54.60(12) . . . . ?
C8 C7 C6 N1 56.11(12) . . . . ?
C2 C3 N2 C11 16.16(14) . . . . ?
C1 C3 N2 C11 -163.56(9) 3_666 . . . ?
C2 C3 N2 C15 -113.71(11) . . . . ?
C1 C3 N2 C15 66.58(12) 3_666 . . . ?
C12 C11 N2 C3 168.79(9) . . . . ?
C12 C11 N2 C15 -60.23(11) . . . . ?
C14 C15 N2 C3 -167.01(9) . . . . ?
C14 C15 N2 C11 60.76(11) . . . . ?
C2 C1 N1 C10 -22.93(14) . . . . ?
C3 C1 N1 C10 158.81(9) 3_666 . . . ?
C2 C1 N1 C6 107.02(11) . . . . ?
C3 C1 N1 C6 -71.25(12) 3_666 . . . ?
C9 C10 N1 C1 -170.68(9) . . . . ?
C9 C10 N1 C6 59.18(11) . . . . ?
C7 C6 N1 C1 169.08(9) . . . . ?
C7 C6 N1 C10 -58.64(11) . . . . ?
